data_7700756
loop_
_publ_author_name
'Leverett, Anthony R.'
'Diachenko, Vera'
'Cole, Marcus L.'
'McKay, Alasdair I.'

_publ_section_title
;
 Kinetic stabilization of low-oxidation state and terminal hydrido main
 group metal complexes by a sterically demanding
 N,N'-bis(2,6-terphenyl)triazenide.
;
_journal_issue 35
_journal_name_full 'Dalton transactions (Cambridge, England : 2003)'
_journal_page_first 13197
_journal_page_last 13204
_journal_paper_doi 10.1039/c9dt02562f
_journal_volume 48
_journal_year 2019
_chemical_formula_moiety 'C48.5 H51.5 Al Cl1.5 N3, C3 H7'
_chemical_formula_sum 'C51.5 H58.5 Al Cl1.5 N3'
_chemical_formula_weight 799.66
_chemical_name_common '[AlCl2(N3Dmp2)]'
_chemical_properties_physical Air-sensitive,Moisture-sensitive,Oxygen-sensitive
_space_group_crystal_system triclinic
_space_group_IT_number 2
_space_group_name_Hall '-P 1'
_space_group_name_H-M_alt 'P -1'
_symmetry_space_group_name_Hall '-P 1'
_symmetry_space_group_name_H-M 'P -1'
_atom_sites_solution_hydrogens geom
_atom_sites_solution_primary dual
_audit_creation_date 2019-02-02
_audit_creation_method
;
Olex2 1.2
(compiled 2018.05.29 svn.r3508 for OlexSys, GUI svn.r5506)
;
_audit_update_record
;
2019-02-11 deposited with the CCDC.    2019-08-06 downloaded from the CCDC.
;
_cell_angle_alpha 100.490(3)
_cell_angle_beta 95.000(3)
_cell_angle_gamma 111.394(2)
_cell_formula_units_Z 2
_cell_length_a 10.7290(7)
_cell_length_b 11.7522(8)
_cell_length_c 19.8810(14)
_cell_measurement_reflns_used 7723
_cell_measurement_temperature 150(2)
_cell_measurement_theta_max 25.75
_cell_measurement_theta_min 2.40
_cell_volume 2262.5(3)
_computing_molecular_graphics 'Olex2 (Dolomanov et al., 2009)'
_computing_publication_material 'Olex2 (Dolomanov et al., 2009)'
_computing_structure_refinement 'ShelXL (Sheldrick, 2015)'
_computing_structure_solution 'ShelXT (Sheldrick, 2015)'
_diffrn_ambient_temperature 150.15
_diffrn_measured_fraction_theta_full 0.952
_diffrn_measured_fraction_theta_max 0.951
_diffrn_measurement_device_type 'Bruker APEX-II CCD'
_diffrn_measurement_method '\f and \w scans'
_diffrn_radiation_type MoK\a
_diffrn_radiation_wavelength 0.71073
_diffrn_reflns_av_R_equivalents 0.0505
_diffrn_reflns_av_unetI/netI 0.0532
_diffrn_reflns_Laue_measured_fraction_full 0.952
_diffrn_reflns_Laue_measured_fraction_max 0.951
_diffrn_reflns_limit_h_max 13
_diffrn_reflns_limit_h_min -13
_diffrn_reflns_limit_k_max 14
_diffrn_reflns_limit_k_min -12
_diffrn_reflns_limit_l_max 24
_diffrn_reflns_limit_l_min -22
_diffrn_reflns_number 30651
_diffrn_reflns_point_group_measured_fraction_full 0.952
_diffrn_reflns_point_group_measured_fraction_max 0.951
_diffrn_reflns_theta_full 25.000
_diffrn_reflns_theta_max 25.680
_diffrn_reflns_theta_min 2.698
_diffrn_standards_number 0
_exptl_absorpt_coefficient_mu 0.171
_exptl_absorpt_correction_T_max 0.7455
_exptl_absorpt_correction_T_min 0.6822
_exptl_absorpt_correction_type multi-scan
_exptl_absorpt_process_details
;
SADABS-2012/1 (Bruker,2012) was used for absorption correction.
wR2(int) was 0.0954 before and 0.0591 after correction.
The Ratio of minimum to maximum transmission is 0.9151.
The \l/2 correction factor is 0.0015.
;
_exptl_crystal_colour yellow
_exptl_crystal_colour_primary yellow
_exptl_crystal_density_diffrn 1.174
_exptl_crystal_description prism
_exptl_crystal_F_000 854
_exptl_crystal_recrystallization_method 'Re-crystallisation from solvent: Hexane'
_exptl_crystal_size_max 0.28
_exptl_crystal_size_mid 0.1
_exptl_crystal_size_min 0.1
_refine_diff_density_max 0.395
_refine_diff_density_min -0.520
_refine_diff_density_rms 0.079
_refine_ls_extinction_coef 0.0073(15)
_refine_ls_extinction_expression Fc^*^=kFc[1+0.001xFc^2^\l^3^/sin(2\q)]^-1/4^
_refine_ls_extinction_method 'SHELXL-2018/3 (Sheldrick 2018)'
_refine_ls_goodness_of_fit_ref 1.068
_refine_ls_hydrogen_treatment constr
_refine_ls_matrix_type full
_refine_ls_number_parameters 548
_refine_ls_number_reflns 8178
_refine_ls_number_restraints 58
_refine_ls_restrained_S_all 1.074
_refine_ls_R_factor_all 0.0832
_refine_ls_R_factor_gt 0.0605
_refine_ls_shift/su_max 0.000
_refine_ls_shift/su_mean 0.000
_refine_ls_structure_factor_coef Fsqd
_refine_ls_weighting_details 'w=1/[\s^2^(Fo^2^)+(0.0847P)^2^+1.7180P] where P=(Fo^2^+2Fc^2^)/3'
_refine_ls_weighting_scheme calc
_refine_ls_wR_factor_gt 0.1637
_refine_ls_wR_factor_ref 0.1790
_reflns_Friedel_coverage 0.000
_reflns_number_gt 6024
_reflns_number_total 8178
_reflns_threshold_expression 'I > 2\s(I)'
_cod_data_source_file c9dt02562f2.cif
_cod_data_source_block 5
_cod_depositor_comments 'Adding full bibliography for 7700747--7700761.cif.'
_cod_original_formula_sum 'C51.50 H58.50 Al Cl1.50 N3'
_cod_database_code 7700756
_shelx_shelxl_version_number 2018/3
_shelx_space_group_comment
;
The symmetry employed for this shelxl refinement is uniquely defined
by the following loop, which should always be used as a source of
symmetry information in preference to the above space-group names.
They are only intended as comments.
;
_shelx_estimated_absorpt_t_max 0.983
_shelx_estimated_absorpt_t_min 0.954
_olex2_refinement_description
;
1. Fixed Uiso
 At 1.2 times of:
  All C(H) groups, All C(H,H) groups, All C(H,H,H,H) groups
 At 1.5 times of:
  All C(H,H,H) groups, All C(H,H,H,H,H,H) groups
2. Restrained distances
 Al1-C1A
 1.94 with sigma of 0.02
 C50A-C49 \\sim C51-C50A \\sim C51-C50 \\sim C50-C49
 with sigma of 0.02
 C50-C49 \\sim C51-C50
 with sigma of 0.02
3. Uiso/Uaniso restraints and constraints
C49 \\sim C50 \\sim C51: within 2A with sigma of 0.04 and sigma for terminal
atoms of 0.08
C49 \\sim C50A \\sim C51: within 2A with sigma of 0.04 and sigma for terminal
atoms of 0.08
C1A \\sim Cl1: within 2A with sigma of 0.04 and sigma for terminal atoms of 0.08
4. Rigid body (RIGU) restrains
 C49, C50, C51
 with sigma for 1-2 distances of 0.004 and sigma for 1-3 distances of 0.004
 C49, C50A, C51
 with sigma for 1-2 distances of 0.004 and sigma for 1-3 distances of 0.004
 C1A, Al1, Cl1
 with sigma for 1-2 distances of 0.004 and sigma for 1-3 distances of 0.004
5. Others
 Sof(H51C)=Sof(H51D)=Sof(H49D)=Sof(H49E)=Sof(H49F)=Sof(C50A)=Sof(H50A)=
 Sof(H50B)=1-FVAR(1)
 Sof(H51A)=Sof(H51B)=Sof(H49A)=Sof(H49B)=Sof(H49C)=Sof(C50)=Sof(H50C)=
 Sof(H50D)=FVAR(1)
 Fixed Sof: Cl1(0.5) C1A(0.5) H1AA(0.5) H1AB(0.5) H1AC(0.5)
6.a Secondary CH2 refined with riding coordinates:
 C51(H51C,H51D), C51(H51A,H51B), C50A(H50A,H50B), C50(H50C,H50D)
6.b Aromatic/amide H refined with riding coordinates:
 C29(H29), C33(H33), C27(H27), C20(H20), C35(H35), C42(H42), C28(H28), C4(H4),
 C3(H3), C18(H18), C5(H5), C9(H9), C11(H11), C44(H44)
6.c Idealised Me refined as rotating group:
 C39(H39A,H39B,H39C), C38(H38A,H38B,H38C), C22(H22A,H22B,H22C), C46(H46A,H46B,
 H46C), C48(H48A,H48B,H48C), C13(H13A,H13B,H13C), C24(H24A,H24B,H24C), C15(H15A,
 H15B,H15C), C23(H23A,H23B,H23C), C14(H14A,H14B,H14C), C47(H47A,H47B,H47C),
 C37(H37A,H37B,H37C), C49(H49D,H49E,H49F), C49(H49A,H49B,H49C), C1A(H1AA,H1AB,
 H1AC)
;
_olex2_submission_special_instructions 'No special instructions were received'

loop_
_space_group_symop_operation_xyz
'x, y, z'
'-x, -y, -z'

loop_
_atom_site_label
_atom_site_type_symbol
_atom_site_fract_x
_atom_site_fract_y
_atom_site_fract_z
_atom_site_U_iso_or_equiv
_atom_site_adp_type
_atom_site_occupancy
_atom_site_site_symmetry_order
_atom_site_calc_flag
_atom_site_refinement_flags_posn
_atom_site_refinement_flags_adp
_atom_site_refinement_flags_occupancy
_atom_site_disorder_assembly
_atom_site_disorder_group
Al1 Al 0.32966(8) 0.55630(8) 0.15405(4) 0.0248(2) Uani 1 1 d D U . . .
Cl2 Cl 0.52624(8) 0.69442(8) 0.16685(5) 0.0458(2) Uani 1 1 d . . . . .
Cl1 Cl 0.2307(3) 0.4720(3) 0.05385(12) 0.0326(6) Uani 0.5 1 d . U P A 1
C30 C -0.0184(3) 0.5373(2) 0.25339(13) 0.0218(6) Uani 1 1 d . . . . .
C26 C 0.1107(3) 0.7219(2) 0.21105(13) 0.0231(6) Uani 1 1 d . . . . .
C25 C 0.0996(2) 0.6096(2) 0.23009(13) 0.0199(5) Uani 1 1 d . . . . .
C6 C 0.4592(3) 0.4594(3) 0.33683(14) 0.0252(6) Uani 1 1 d . . . . .
C34 C 0.4398(3) 0.9547(3) 0.12595(15) 0.0276(6) Uani 1 1 d . . . . .
C40 C -0.0473(2) 0.4096(3) 0.26718(14) 0.0235(6) Uani 1 1 d . . . . .
C16 C 0.4357(3) 0.5595(3) 0.38483(13) 0.0245(6) Uani 1 1 d . . . . .
C31 C 0.2285(3) 0.7969(2) 0.18141(14) 0.0219(6) Uani 1 1 d . . . . .
C36 C 0.2117(3) 0.7952(3) 0.10993(14) 0.0264(6) Uani 1 1 d . . . . .
C29 C -0.1188(3) 0.5854(3) 0.26049(14) 0.0274(6) Uani 1 1 d . . . . .
H29 H -0.197725 0.539692 0.277394 0.033 Uiso 1 1 calc R . . . .
C17 C 0.5239(3) 0.6846(3) 0.39382(14) 0.0273(6) Uani 1 1 d . . . . .
C33 C 0.4540(3) 0.9540(2) 0.19570(15) 0.0273(6) Uani 1 1 d . . . . .
H33 H 0.536872 1.009093 0.225121 0.033 Uiso 1 1 calc R . . . .
C32 C 0.3524(3) 0.8764(3) 0.22436(14) 0.0265(6) Uani 1 1 d . . . . .
C27 C 0.0062(3) 0.7648(3) 0.21898(15) 0.0303(6) Uani 1 1 d . . . . .
H27 H 0.013414 0.841495 0.207147 0.036 Uiso 1 1 calc R . . . .
C2 C 0.4474(3) 0.3308(2) 0.22254(15) 0.0263(6) Uani 1 1 d . . . . .
C20 C 0.3191(3) 0.6252(3) 0.47260(14) 0.0348(7) Uani 1 1 d . . . . .
H20 H 0.249516 0.604636 0.500123 0.042 Uiso 1 1 calc R . . . .
C1 C 0.4105(2) 0.4192(2) 0.26483(14) 0.0221(6) Uani 1 1 d . . . . .
C35 C 0.3178(3) 0.8738(3) 0.08381(15) 0.0296(6) Uani 1 1 d . . . . .
H35 H 0.306678 0.872105 0.035665 0.036 Uiso 1 1 calc R . . . .
C42 C -0.0997(3) 0.2714(3) 0.34610(17) 0.0384(8) Uani 1 1 d . . . . .
H42 H -0.106053 0.260140 0.391976 0.046 Uiso 1 1 calc R . . . .
C41 C -0.0602(3) 0.3932(3) 0.33489(15) 0.0306(7) Uani 1 1 d . . . . .
C28 C -0.1073(3) 0.6972(3) 0.24380(15) 0.0326(7) Uani 1 1 d . . . . .
H28 H -0.177423 0.727545 0.249380 0.039 Uiso 1 1 calc R . . . .
C45 C -0.0758(3) 0.3058(3) 0.21292(15) 0.0280(6) Uani 1 1 d . . . . .
C19 C 0.4025(3) 0.7503(3) 0.48005(15) 0.0350(7) Uani 1 1 d . . . . .
C39 C 0.0805(3) 0.7120(3) 0.06167(15) 0.0366(7) Uani 1 1 d . . . . .
H39A H 0.041402 0.632362 0.075735 0.055 Uiso 1 1 calc GR . . . .
H39B H 0.098425 0.695746 0.014104 0.055 Uiso 1 1 calc GR . . . .
H39C H 0.016562 0.754007 0.063826 0.055 Uiso 1 1 calc GR . . . .
C4 C 0.5794(3) 0.3199(3) 0.32373(17) 0.0382(7) Uani 1 1 d . . . . .
H4 H 0.636750 0.285677 0.344175 0.046 Uiso 1 1 calc R . . . .
C3 C 0.5336(3) 0.2835(3) 0.25276(17) 0.0339(7) Uani 1 1 d . . . . .
H3 H 0.561430 0.225737 0.224601 0.041 Uiso 1 1 calc R . . . .
C12 C 0.2580(3) 0.1879(3) 0.12702(16) 0.0310(7) Uani 1 1 d . . . . .
C38 C 0.5514(3) 1.0405(3) 0.09600(17) 0.0362(7) Uani 1 1 d . . . . .
H38A H 0.575946 0.990511 0.058428 0.054 Uiso 1 1 calc GR . . . .
H38B H 0.630957 1.087834 0.132359 0.054 Uiso 1 1 calc GR . . . .
H38C H 0.519844 1.099121 0.077715 0.054 Uiso 1 1 calc GR . . . .
C7 C 0.3899(3) 0.2820(3) 0.14688(14) 0.0261(6) Uani 1 1 d . . . . .
C18 C 0.5055(3) 0.7774(3) 0.44103(14) 0.0327(7) Uani 1 1 d . . . . .
H18 H 0.565658 0.862378 0.446671 0.039 Uiso 1 1 calc R . . . .
C8 C 0.4673(3) 0.3216(3) 0.09598(15) 0.0293(6) Uani 1 1 d . . . . .
C21 C 0.3338(3) 0.5288(3) 0.42617(14) 0.0303(7) Uani 1 1 d . . . . .
C5 C 0.5418(3) 0.4054(3) 0.36450(16) 0.0337(7) Uani 1 1 d . . . . .
H5 H 0.573105 0.428582 0.413132 0.040 Uiso 1 1 calc R . . . .
C22 C 0.6410(3) 0.7192(3) 0.35432(17) 0.0392(8) Uani 1 1 d . . . . .
H22A H 0.686726 0.810824 0.363778 0.059 Uiso 1 1 calc GR . . . .
H22B H 0.606869 0.685632 0.304485 0.059 Uiso 1 1 calc GR . . . .
H22C H 0.705533 0.683584 0.369035 0.059 Uiso 1 1 calc GR . . . .
C9 C 0.4093(3) 0.2717(3) 0.02627(16) 0.0344(7) Uani 1 1 d . . . . .
H9 H 0.461159 0.299208 -0.008277 0.041 Uiso 1 1 calc R . . . .
C43 C -0.1293(3) 0.1685(3) 0.29323(19) 0.0411(8) Uani 1 1 d . . . . .
C11 C 0.2047(3) 0.1410(3) 0.05712(16) 0.0363(7) Uani 1 1 d . . . . .
H11 H 0.115371 0.078189 0.043738 0.044 Uiso 1 1 calc R . . . .
C44 C -0.1160(3) 0.1867(3) 0.22679(18) 0.0364(7) Uani 1 1 d . . . . .
H44 H -0.134839 0.116040 0.189720 0.044 Uiso 1 1 calc R . . . .
C46 C -0.0323(3) 0.5023(3) 0.39447(15) 0.0411(8) Uani 1 1 d . . . . .
H46A H 0.052179 0.571049 0.392416 0.062 Uiso 1 1 calc GR . . . .
H46B H -0.023471 0.476591 0.438245 0.062 Uiso 1 1 calc GR . . . .
H46C H -0.107492 0.530782 0.391738 0.062 Uiso 1 1 calc GR . . . .
C48 C -0.0647(3) 0.3175(3) 0.13893(15) 0.0382(7) Uani 1 1 d . . . . .
H48A H 0.026559 0.326706 0.130178 0.057 Uiso 1 1 calc GR . . . .
H48B H -0.081528 0.391266 0.131698 0.057 Uiso 1 1 calc GR . . . .
H48C H -0.132081 0.241924 0.106969 0.057 Uiso 1 1 calc GR . . . .
C10 C 0.2773(3) 0.1824(3) 0.00610(16) 0.0360(7) Uani 1 1 d . . . . .
C13 C 0.6124(3) 0.4157(3) 0.11536(18) 0.0406(8) Uani 1 1 d . . . . .
H13A H 0.670432 0.375468 0.132366 0.061 Uiso 1 1 calc GR . . . .
H13B H 0.618163 0.486692 0.151808 0.061 Uiso 1 1 calc GR . . . .
H13C H 0.642959 0.445840 0.074470 0.061 Uiso 1 1 calc GR . . . .
C24 C 0.2458(3) 0.3945(3) 0.42146(19) 0.0456(8) Uani 1 1 d . . . . .
H24A H 0.301719 0.351114 0.436709 0.068 Uiso 1 1 calc GR . . . .
H24B H 0.201054 0.354022 0.373322 0.068 Uiso 1 1 calc GR . . . .
H24C H 0.176924 0.390471 0.451269 0.068 Uiso 1 1 calc GR . . . .
C15 C 0.1794(3) 0.1353(3) 0.18119(18) 0.0437(8) Uani 1 1 d . . . . .
H15A H 0.090946 0.070199 0.158460 0.065 Uiso 1 1 calc GR . . . .
H15B H 0.165975 0.202802 0.212705 0.065 Uiso 1 1 calc GR . . . .
H15C H 0.230251 0.098821 0.207620 0.065 Uiso 1 1 calc GR . . . .
C23 C 0.3821(4) 0.8523(4) 0.52966(19) 0.0547(10) Uani 1 1 d . . . . .
H23A H 0.470153 0.912337 0.556244 0.082 Uiso 1 1 calc GR . . . .
H23B H 0.323067 0.815288 0.561496 0.082 Uiso 1 1 calc GR . . . .
H23C H 0.339822 0.895804 0.503601 0.082 Uiso 1 1 calc GR . . . .
C14 C 0.2147(4) 0.1339(4) -0.06970(17) 0.0518(9) Uani 1 1 d . . . . .
H14A H 0.142924 0.050069 -0.076690 0.078 Uiso 1 1 calc GR . . . .
H14B H 0.284639 0.129090 -0.097369 0.078 Uiso 1 1 calc GR . . . .
H14C H 0.175857 0.190927 -0.084259 0.078 Uiso 1 1 calc GR . . . .
C47 C -0.1734(4) 0.0368(3) 0.3062(3) 0.0631(11) Uani 1 1 d . . . . .
H47A H -0.093164 0.017806 0.316661 0.095 Uiso 1 1 calc GR . . . .
H47B H -0.232845 -0.024245 0.264706 0.095 Uiso 1 1 calc GR . . . .
H47C H -0.222651 0.032043 0.345529 0.095 Uiso 1 1 calc GR . . . .
N3 N 0.2078(2) 0.57059(19) 0.21849(11) 0.0195(5) Uani 1 1 d . . . . .
N2 N 0.2425(2) 0.50612(19) 0.25915(11) 0.0203(5) Uani 1 1 d . . . . .
N1 N 0.3320(2) 0.47128(19) 0.22908(11) 0.0201(5) Uani 1 1 d . . . . .
C37 C 0.3768(3) 0.8765(3) 0.30005(16) 0.0413(8) Uani 1 1 d . . . . .
H37A H 0.409582 0.810417 0.305460 0.062 Uiso 1 1 calc GR . . . .
H37B H 0.291779 0.860754 0.318467 0.062 Uiso 1 1 calc GR . . . .
H37C H 0.444974 0.958232 0.325534 0.062 Uiso 1 1 calc GR . . . .
C51 C 0.0397(7) -0.0088(12) 0.4798(5) 0.167(4) Uani 1 1 d D U . . .
H51C H -0.016758 -0.079295 0.440472 0.201 Uiso 0.472(11) 1 calc R . P B 2
H51D H 0.100627 -0.038789 0.505070 0.201 Uiso 0.472(11) 1 calc R . P B 2
H51A H 0.079776 -0.051900 0.508122 0.201 Uiso 0.528(11) 1 calc R . P B 1
H51B H 0.107596 0.078816 0.491888 0.201 Uiso 0.528(11) 1 calc R . P B 1
C49 C 0.1862(10) 0.0512(8) 0.3896(5) 0.169(4) Uani 1 1 d D U . . .
H49D H 0.231157 -0.003787 0.400692 0.253 Uiso 0.472(11) 1 calc GR . P B 2
H49E H 0.252892 0.126100 0.379240 0.253 Uiso 0.472(11) 1 calc GR . P B 2
H49F H 0.114516 0.006169 0.349035 0.253 Uiso 0.472(11) 1 calc GR . P B 2
H49A H 0.167515 0.127788 0.397463 0.253 Uiso 0.528(11) 1 calc GR . P B 1
H49B H 0.180935 0.020577 0.339707 0.253 Uiso 0.528(11) 1 calc GR . P B 1
H49C H 0.277365 0.069704 0.413772 0.253 Uiso 0.528(11) 1 calc GR . P B 1
C50A C 0.1254(11) 0.0895(10) 0.4500(6) 0.103(4) Uani 0.472(11) 1 d D U P B 2
H50A H 0.200453 0.149096 0.487098 0.123 Uiso 0.472(11) 1 calc R . P B 2
H50B H 0.071114 0.135997 0.435512 0.123 Uiso 0.472(11) 1 calc R . P B 2
C50 C 0.0831(13) -0.0476(13) 0.4167(6) 0.141(5) Uani 0.528(11) 1 d D U P B 1
H50C H 0.001644 -0.090661 0.380218 0.169 Uiso 0.528(11) 1 calc R . P B 1
H50D H 0.120898 -0.110782 0.423547 0.169 Uiso 0.528(11) 1 calc R . P B 1
C1A C 0.243(2) 0.480(2) 0.0579(8) 0.098(7) Uani 0.5 1 d D U P A 2
H1AA H 0.172197 0.511240 0.046488 0.147 Uiso 0.5 1 calc GR . P A 2
H1AB H 0.202175 0.388859 0.051122 0.147 Uiso 0.5 1 calc GR . P A 2
H1AC H 0.310944 0.502799 0.027465 0.147 Uiso 0.5 1 calc GR . P A 2

loop_
_atom_site_aniso_label
_atom_site_aniso_U_11
_atom_site_aniso_U_22
_atom_site_aniso_U_33
_atom_site_aniso_U_23
_atom_site_aniso_U_13
_atom_site_aniso_U_12
Al1 0.0209(4) 0.0321(5) 0.0252(4) 0.0100(4) 0.0057(3) 0.0125(3)
Cl2 0.0331(4) 0.0464(5) 0.0615(6) 0.0192(4) 0.0134(4) 0.0151(4)
Cl1 0.0369(13) 0.0443(15) 0.0204(10) 0.0057(11) 0.0042(9) 0.0211(11)
C30 0.0204(13) 0.0280(14) 0.0184(13) 0.0050(11) 0.0012(10) 0.0115(11)
C26 0.0217(13) 0.0261(14) 0.0227(13) 0.0055(12) 0.0011(10) 0.0113(11)
C25 0.0155(12) 0.0267(14) 0.0190(12) 0.0044(11) 0.0016(10) 0.0105(10)
C6 0.0183(13) 0.0285(15) 0.0300(14) 0.0108(12) 0.0033(11) 0.0088(11)
C34 0.0251(14) 0.0234(14) 0.0377(16) 0.0096(13) 0.0070(12) 0.0118(11)
C40 0.0143(12) 0.0307(15) 0.0276(14) 0.0105(12) 0.0041(10) 0.0094(11)
C16 0.0199(13) 0.0348(15) 0.0209(13) 0.0083(12) -0.0025(10) 0.0135(12)
C31 0.0210(13) 0.0217(13) 0.0266(14) 0.0087(12) 0.0033(11) 0.0109(11)
C36 0.0223(14) 0.0292(15) 0.0290(14) 0.0087(12) 0.0016(11) 0.0112(12)
C29 0.0205(14) 0.0350(16) 0.0297(15) 0.0096(13) 0.0075(11) 0.0124(12)
C17 0.0262(14) 0.0337(16) 0.0241(14) 0.0095(13) 0.0012(11) 0.0135(12)
C33 0.0207(14) 0.0202(14) 0.0388(16) 0.0051(13) -0.0009(12) 0.0075(11)
C32 0.0278(14) 0.0260(14) 0.0278(14) 0.0056(12) 0.0012(11) 0.0138(12)
C27 0.0281(15) 0.0297(15) 0.0394(17) 0.0123(14) 0.0060(12) 0.0164(12)
C2 0.0204(13) 0.0239(14) 0.0344(15) 0.0078(12) 0.0050(11) 0.0077(11)
C20 0.0290(15) 0.056(2) 0.0228(14) 0.0129(14) 0.0086(12) 0.0177(15)
C1 0.0164(12) 0.0213(13) 0.0307(14) 0.0103(12) 0.0039(11) 0.0079(10)
C35 0.0310(15) 0.0352(16) 0.0269(15) 0.0131(13) 0.0054(12) 0.0146(13)
C42 0.0245(15) 0.054(2) 0.0449(19) 0.0311(17) 0.0077(13) 0.0145(14)
C41 0.0206(14) 0.0436(18) 0.0311(15) 0.0149(14) 0.0061(12) 0.0130(13)
C28 0.0271(15) 0.0395(17) 0.0408(17) 0.0116(14) 0.0102(13) 0.0219(13)
C45 0.0188(13) 0.0313(15) 0.0336(15) 0.0076(13) 0.0042(11) 0.0096(11)
C19 0.0403(17) 0.0453(19) 0.0246(15) 0.0071(14) 0.0042(13) 0.0232(15)
C39 0.0275(16) 0.0488(19) 0.0298(15) 0.0113(15) -0.0016(12) 0.0108(14)
C4 0.0339(17) 0.0389(18) 0.0488(19) 0.0146(16) -0.0030(14) 0.0222(14)
C3 0.0263(15) 0.0289(15) 0.0518(19) 0.0098(15) 0.0060(13) 0.0165(12)
C12 0.0237(14) 0.0269(15) 0.0419(17) 0.0032(14) 0.0066(12) 0.0111(12)
C38 0.0307(16) 0.0325(16) 0.0484(19) 0.0134(15) 0.0122(14) 0.0126(13)
C7 0.0224(14) 0.0245(14) 0.0324(15) 0.0009(12) 0.0007(11) 0.0138(11)
C18 0.0354(16) 0.0343(16) 0.0278(15) 0.0075(13) 0.0040(12) 0.0130(13)
C8 0.0242(14) 0.0277(15) 0.0364(16) 0.0022(13) 0.0041(12) 0.0132(12)
C21 0.0226(14) 0.0423(17) 0.0260(14) 0.0131(14) -0.0005(11) 0.0109(12)
C5 0.0303(16) 0.0379(17) 0.0349(16) 0.0125(14) -0.0043(13) 0.0159(13)
C22 0.0375(17) 0.0346(17) 0.0390(18) 0.0061(15) 0.0136(14) 0.0060(14)
C9 0.0318(16) 0.0391(17) 0.0358(16) 0.0052(14) 0.0092(13) 0.0187(14)
C43 0.0226(15) 0.0365(18) 0.069(2) 0.0279(18) 0.0044(15) 0.0107(13)
C11 0.0249(15) 0.0317(16) 0.0443(18) -0.0051(14) 0.0004(13) 0.0097(12)
C44 0.0212(15) 0.0301(16) 0.055(2) 0.0083(15) 0.0054(13) 0.0078(12)
C46 0.0423(18) 0.059(2) 0.0257(15) 0.0141(15) 0.0063(13) 0.0215(16)
C48 0.0350(17) 0.0368(17) 0.0342(16) -0.0001(14) 0.0073(13) 0.0077(14)
C10 0.0324(16) 0.0380(17) 0.0353(16) -0.0047(14) -0.0011(13) 0.0188(14)
C13 0.0279(16) 0.0427(19) 0.0454(18) 0.0048(16) 0.0075(14) 0.0095(14)
C24 0.0354(18) 0.044(2) 0.052(2) 0.0157(17) 0.0128(15) 0.0063(15)
C15 0.0293(16) 0.0387(18) 0.053(2) 0.0067(16) 0.0066(14) 0.0034(14)
C23 0.072(3) 0.058(2) 0.043(2) 0.0068(18) 0.0227(18) 0.034(2)
C14 0.0407(19) 0.064(2) 0.0400(19) -0.0083(18) -0.0033(15) 0.0206(17)
C47 0.045(2) 0.044(2) 0.103(3) 0.040(2) 0.003(2) 0.0114(17)
N3 0.0171(10) 0.0229(11) 0.0222(11) 0.0092(9) 0.0017(8) 0.0103(9)
N2 0.0155(10) 0.0211(11) 0.0229(11) 0.0039(10) 0.0000(9) 0.0070(9)
N1 0.0165(10) 0.0221(11) 0.0230(11) 0.0044(10) 0.0023(9) 0.0095(9)
C37 0.0379(18) 0.0458(19) 0.0316(16) 0.0065(15) -0.0044(13) 0.0100(15)
C51 0.091(7) 0.199(9) 0.158(9) 0.003(7) -0.045(5) 0.029(6)
C49 0.179(8) 0.113(6) 0.198(9) -0.041(6) -0.015(6) 0.085(6)
C50A 0.085(8) 0.065(6) 0.137(9) -0.025(6) -0.052(6) 0.044(5)
C50 0.167(11) 0.123(10) 0.106(8) -0.040(8) -0.078(7) 0.081(7)
C1A 0.108(16) 0.104(16) 0.070(10) 0.016(11) 0.001(9) 0.032(12)

loop_
_atom_type_symbol
_atom_type_description
_atom_type_scat_dispersion_real
_atom_type_scat_dispersion_imag
_atom_type_scat_source
C C 0.0033 0.0016 'International Tables Vol C Tables 4.2.6.8 and 6.1.1.4'
H H 0.0000 0.0000 'International Tables Vol C Tables 4.2.6.8 and 6.1.1.4'
Al Al 0.0645 0.0514 'International Tables Vol C Tables 4.2.6.8 and 6.1.1.4'
Cl Cl 0.1484 0.1585 'International Tables Vol C Tables 4.2.6.8 and 6.1.1.4'
N N 0.0061 0.0033 'International Tables Vol C Tables 4.2.6.8 and 6.1.1.4'

loop_
_geom_angle_atom_site_label_1
_geom_angle_atom_site_label_2
_geom_angle_atom_site_label_3
_geom_angle
_geom_angle_site_symmetry_1
Cl1 Al1 Cl2 116.71(10) .
N3 Al1 Cl2 121.21(8) .
N3 Al1 Cl1 112.99(11) .
N3 Al1 N1 65.07(9) .
N3 Al1 C1A 115.1(7) .
N1 Al1 Cl2 105.71(7) .
N1 Al1 Cl1 125.81(12) .
C1A Al1 Cl2 114.3(7) .
C1A Al1 N1 127.4(7) .
C25 C30 C40 125.1(2) .
C29 C30 C25 117.5(2) .
C29 C30 C40 117.4(2) .
C25 C26 C31 123.0(2) .
C27 C26 C25 118.9(2) .
C27 C26 C31 118.1(2) .
C30 C25 N3 123.5(2) .
C26 C25 C30 120.8(2) .
C26 C25 N3 115.4(2) .
C1 C6 C16 125.2(2) .
C5 C6 C16 117.4(2) .
C5 C6 C1 117.3(2) .
C33 C34 C35 117.8(3) .
C33 C34 C38 121.7(3) .
C35 C34 C38 120.4(3) .
C41 C40 C30 119.0(3) .
C45 C40 C30 120.8(2) .
C45 C40 C41 119.8(3) .
C17 C16 C6 119.5(2) .
C17 C16 C21 119.5(3) .
C21 C16 C6 120.7(2) .
C36 C31 C26 119.3(2) .
C32 C31 C26 121.0(2) .
C32 C31 C36 119.5(2) .
C31 C36 C39 121.6(2) .
C35 C36 C31 119.1(2) .
C35 C36 C39 119.3(2) .
C30 C29 H29 118.9 .
C28 C29 C30 122.1(3) .
C28 C29 H29 118.9 .
C16 C17 C22 120.7(3) .
C18 C17 C16 119.4(3) .
C18 C17 C22 119.9(3) .
C34 C33 H33 118.7 .
C34 C33 C32 122.6(3) .
C32 C33 H33 118.7 .
C31 C32 C37 121.2(3) .
C33 C32 C31 118.9(2) .
C33 C32 C37 119.9(3) .
C26 C27 H27 119.6 .
C28 C27 C26 120.7(3) .
C28 C27 H27 119.6 .
C1 C2 C7 121.5(2) .
C3 C2 C1 118.9(3) .
C3 C2 C7 119.5(2) .
C19 C20 H20 118.9 .
C19 C20 C21 122.2(3) .
C21 C20 H20 118.9 .
C6 C1 N1 123.3(2) .
C2 C1 C6 121.1(2) .
C2 C1 N1 115.4(2) .
C34 C35 C36 122.0(3) .
C34 C35 H35 119.0 .
C36 C35 H35 119.0 .
C41 C42 H42 118.9 .
C43 C42 H42 118.9 .
C43 C42 C41 122.2(3) .
C40 C41 C46 121.4(3) .
C42 C41 C40 118.6(3) .
C42 C41 C46 120.0(3) .
C29 C28 C27 119.9(3) .
C29 C28 H28 120.1 .
C27 C28 H28 120.1 .
C40 C45 C44 119.2(3) .
C40 C45 C48 122.3(3) .
C44 C45 C48 118.5(3) .
C20 C19 C23 120.9(3) .
C18 C19 C20 117.7(3) .
C18 C19 C23 121.4(3) .
C36 C39 H39A 109.5 .
C36 C39 H39B 109.5 .
C36 C39 H39C 109.5 .
H39A C39 H39B 109.5 .
H39A C39 H39C 109.5 .
H39B C39 H39C 109.5 .
C3 C4 H4 120.0 .
C5 C4 H4 120.0 .
C5 C4 C3 120.0(3) .
C2 C3 H3 119.7 .
C4 C3 C2 120.5(3) .
C4 C3 H3 119.7 .
C7 C12 C15 120.2(3) .
C11 C12 C7 118.9(3) .
C11 C12 C15 120.8(3) .
C34 C38 H38A 109.5 .
C34 C38 H38B 109.5 .
C34 C38 H38C 109.5 .
H38A C38 H38B 109.5 .
H38A C38 H38C 109.5 .
H38B C38 H38C 109.5 .
C12 C7 C2 118.5(3) .
C8 C7 C2 121.6(2) .
C8 C7 C12 119.8(3) .
C17 C18 H18 118.9 .
C19 C18 C17 122.2(3) .
C19 C18 H18 118.9 .
C7 C8 C13 121.3(3) .
C9 C8 C7 119.1(3) .
C9 C8 C13 119.6(3) .
C16 C21 C24 120.3(3) .
C20 C21 C16 118.8(3) .
C20 C21 C24 120.9(3) .
C6 C5 H5 118.9 .
C4 C5 C6 122.1(3) .
C4 C5 H5 118.9 .
C17 C22 H22A 109.5 .
C17 C22 H22B 109.5 .
C17 C22 H22C 109.5 .
H22A C22 H22B 109.5 .
H22A C22 H22C 109.5 .
H22B C22 H22C 109.5 .
C8 C9 H9 119.3 .
C10 C9 C8 121.5(3) .
C10 C9 H9 119.3 .
C42 C43 C44 118.3(3) .
C42 C43 C47 121.5(3) .
C44 C43 C47 120.2(3) .
C12 C11 H11 118.9 .
C10 C11 C12 122.2(3) .
C10 C11 H11 118.9 .
C45 C44 H44 119.1 .
C43 C44 C45 121.8(3) .
C43 C44 H44 119.1 .
C41 C46 H46A 109.5 .
C41 C46 H46B 109.5 .
C41 C46 H46C 109.5 .
H46A C46 H46B 109.5 .
H46A C46 H46C 109.5 .
H46B C46 H46C 109.5 .
C45 C48 H48A 109.5 .
C45 C48 H48B 109.5 .
C45 C48 H48C 109.5 .
H48A C48 H48B 109.5 .
H48A C48 H48C 109.5 .
H48B C48 H48C 109.5 .
C9 C10 C14 120.5(3) .
C11 C10 C9 118.4(3) .
C11 C10 C14 121.2(3) .
C8 C13 H13A 109.5 .
C8 C13 H13B 109.5 .
C8 C13 H13C 109.5 .
H13A C13 H13B 109.5 .
H13A C13 H13C 109.5 .
H13B C13 H13C 109.5 .
C21 C24 H24A 109.5 .
C21 C24 H24B 109.5 .
C21 C24 H24C 109.5 .
H24A C24 H24B 109.5 .
H24A C24 H24C 109.5 .
H24B C24 H24C 109.5 .
C12 C15 H15A 109.5 .
C12 C15 H15B 109.5 .
C12 C15 H15C 109.5 .
H15A C15 H15B 109.5 .
H15A C15 H15C 109.5 .
H15B C15 H15C 109.5 .
C19 C23 H23A 109.5 .
C19 C23 H23B 109.5 .
C19 C23 H23C 109.5 .
H23A C23 H23B 109.5 .
H23A C23 H23C 109.5 .
H23B C23 H23C 109.5 .
C10 C14 H14A 109.5 .
C10 C14 H14B 109.5 .
C10 C14 H14C 109.5 .
H14A C14 H14B 109.5 .
H14A C14 H14C 109.5 .
H14B C14 H14C 109.5 .
C43 C47 H47A 109.5 .
C43 C47 H47B 109.5 .
C43 C47 H47C 109.5 .
H47A C47 H47B 109.5 .
H47A C47 H47C 109.5 .
H47B C47 H47C 109.5 .
C25 N3 Al1 144.03(17) .
N2 N3 Al1 95.39(14) .
N2 N3 C25 120.1(2) .
N3 N2 N1 104.44(19) .
C1 N1 Al1 142.44(17) .
N2 N1 Al1 95.05(14) .
N2 N1 C1 120.2(2) .
C32 C37 H37A 109.5 .
C32 C37 H37B 109.5 .
C32 C37 H37C 109.5 .
H37A C37 H37B 109.5 .
H37A C37 H37C 109.5 .
H37B C37 H37C 109.5 .
C51 C51 H51C 106.7 2_556
C51 C51 H51D 106.7 2_556
C51 C51 H51A 96.5 2_556
C51 C51 H51B 96.5 2_556
C51 C51 C50A 122.6(17) 2_556
C51 C51 C50 158.8(12) 2_556
H51C C51 H51D 106.6 .
H51A C51 H51B 103.4 .
C50A C51 H51C 106.7 .
C50A C51 H51D 106.7 .
C50 C51 H51A 96.5 .
C50 C51 H51B 96.5 .
H49D C49 H49E 109.5 .
H49D C49 H49F 109.5 .
H49E C49 H49F 109.5 .
H49A C49 H49B 109.5 .
H49A C49 H49C 109.5 .
H49B C49 H49C 109.5 .
C50A C49 H49D 109.5 .
C50A C49 H49E 109.5 .
C50A C49 H49F 109.5 .
C50 C49 H49A 109.5 .
C50 C49 H49B 109.5 .
C50 C49 H49C 109.5 .
C51 C50A C49 117.6(8) .
C51 C50A H50A 107.9 .
C51 C50A H50B 107.9 .
C49 C50A H50A 107.9 .
C49 C50A H50B 107.9 .
H50A C50A H50B 107.2 .
C51 C50 C49 118.1(10) .
C51 C50 H50C 107.8 .
C51 C50 H50D 107.8 .
C49 C50 H50C 107.8 .
C49 C50 H50D 107.8 .
H50C C50 H50D 107.1 .
Al1 C1A H1AA 109.5 .
Al1 C1A H1AB 109.5 .
Al1 C1A H1AC 109.5 .
H1AA C1A H1AB 109.5 .
H1AA C1A H1AC 109.5 .
H1AB C1A H1AC 109.5 .

loop_
_geom_bond_atom_site_label_1
_geom_bond_atom_site_label_2
_geom_bond_distance
_geom_bond_site_symmetry_2
Al1 Cl2 2.0991(11) .
Al1 Cl1 2.055(3) .
Al1 N3 1.937(2) .
Al1 N1 1.944(2) .
Al1 C1A 1.945(14) .
C30 C25 1.414(4) .
C30 C40 1.499(4) .
C30 C29 1.394(4) .
C26 C25 1.404(4) .
C26 C31 1.492(4) .
C26 C27 1.397(4) .
C25 N3 1.417(3) .
C6 C16 1.486(4) .
C6 C1 1.410(4) .
C6 C5 1.393(4) .
C34 C33 1.383(4) .
C34 C35 1.389(4) .
C34 C38 1.506(4) .
C40 C41 1.406(4) .
C40 C45 1.392(4) .
C16 C17 1.396(4) .
C16 C21 1.406(4) .
C31 C36 1.412(4) .
C31 C32 1.405(4) .
C36 C35 1.389(4) .
C36 C39 1.509(4) .
C29 H29 0.9500 .
C29 C28 1.377(4) .
C17 C18 1.388(4) .
C17 C22 1.509(4) .
C33 H33 0.9500 .
C33 C32 1.385(4) .
C32 C37 1.505(4) .
C27 H27 0.9500 .
C27 C28 1.378(4) .
C2 C1 1.408(4) .
C2 C3 1.387(4) .
C2 C7 1.496(4) .
C20 H20 0.9500 .
C20 C19 1.387(4) .
C20 C21 1.392(4) .
C1 N1 1.421(3) .
C35 H35 0.9500 .
C42 H42 0.9500 .
C42 C41 1.402(4) .
C42 C43 1.367(5) .
C41 C46 1.498(4) .
C28 H28 0.9500 .
C45 C44 1.394(4) .
C45 C48 1.513(4) .
C19 C18 1.381(4) .
C19 C23 1.502(4) .
C39 H39A 0.9800 .
C39 H39B 0.9800 .
C39 H39C 0.9800 .
C4 H4 0.9500 .
C4 C3 1.386(4) .
C4 C5 1.373(4) .
C3 H3 0.9500 .
C12 C7 1.408(4) .
C12 C11 1.384(4) .
C12 C15 1.508(4) .
C38 H38A 0.9800 .
C38 H38B 0.9800 .
C38 H38C 0.9800 .
C7 C8 1.402(4) .
C18 H18 0.9500 .
C8 C9 1.393(4) .
C8 C13 1.510(4) .
C21 C24 1.494(4) .
C5 H5 0.9500 .
C22 H22A 0.9800 .
C22 H22B 0.9800 .
C22 H22C 0.9800 .
C9 H9 0.9500 .
C9 C10 1.389(4) .
C43 C44 1.387(5) .
C43 C47 1.522(4) .
C11 H11 0.9500 .
C11 C10 1.383(4) .
C44 H44 0.9500 .
C46 H46A 0.9800 .
C46 H46B 0.9800 .
C46 H46C 0.9800 .
C48 H48A 0.9800 .
C48 H48B 0.9800 .
C48 H48C 0.9800 .
C10 C14 1.510(4) .
C13 H13A 0.9800 .
C13 H13B 0.9800 .
C13 H13C 0.9800 .
C24 H24A 0.9800 .
C24 H24B 0.9800 .
C24 H24C 0.9800 .
C15 H15A 0.9800 .
C15 H15B 0.9800 .
C15 H15C 0.9800 .
C23 H23A 0.9800 .
C23 H23B 0.9800 .
C23 H23C 0.9800 .
C14 H14A 0.9800 .
C14 H14B 0.9800 .
C14 H14C 0.9800 .
C47 H47A 0.9800 .
C47 H47B 0.9800 .
C47 H47C 0.9800 .
N3 N2 1.320(3) .
N2 N1 1.321(3) .
C37 H37A 0.9800 .
C37 H37B 0.9800 .
C37 H37C 0.9800 .
C51 C51 1.266(16) 2_556
C51 H51C 0.9900 .
C51 H51D 0.9900 .
C51 H51A 0.9900 .
C51 H51B 0.9900 .
C51 C50A 1.449(12) .
C51 C50 1.430(11) .
C49 H49D 0.9800 .
C49 H49E 0.9800 .
C49 H49F 0.9800 .
C49 H49A 0.9800 .
C49 H49B 0.9800 .
C49 H49C 0.9800 .
C49 C50A 1.492(11) .
C49 C50 1.503(12) .
C50A H50A 0.9900 .
C50A H50B 0.9900 .
C50 H50C 0.9900 .
C50 H50D 0.9900 .
C1A H1AA 0.9800 .
C1A H1AB 0.9800 .
C1A H1AC 0.9800 .
